data_2020198
loop_
_publ_author_name
'Kubat-Martin, K.A.'
'Ryan, R.R.'
'Fisk, Z.'

_publ_section_title
;
 Redetermination of the structure of Gd2 Cu O4: A site population analysis
;
_journal_name_full 'Acta Crystallographica C (39,1983-)'
_journal_page_first 1518
_journal_page_last 1520
_journal_volume 44
_journal_year 1988
_chemical_formula_sum 'Cu Gd2 O4'
_chemical_name_systematic 'Gd2 Cu O4'
_space_group_IT_number 139
_symmetry_space_group_name_Hall '-I 4 2'
_symmetry_space_group_name_H-M 'I 4/m m m'
_cell_angle_alpha 90
_cell_angle_beta 90
_cell_angle_gamma 90
_cell_formula_units_Z 2
_cell_length_a 3.892
_cell_length_b 3.892
_cell_length_c 11.878
_cell_volume 179.924
_citation_journal_id_ASTM ACSCEE
_cod_data_source_file Kubat-Martin_ACSCEE_1988_1599.cif
_cod_data_source_block Cu1Gd2O4
_cod_original_formula_sum 'Cu1 Gd2 O4'
_cod_database_code 2020198

loop_
_symmetry_equiv_pos_as_xyz
x,y,z
-y,x,z
-x,-y,z
y,-x,z
x,-y,-z
y,x,-z
-x,y,-z
-y,-x,-z
-x,-y,-z
y,-x,-z
x,y,-z
-y,x,-z
-x,y,z
-y,-x,z
x,-y,z
y,x,z
x+1/2,y+1/2,z+1/2
-y+1/2,x+1/2,z+1/2
-x+1/2,-y+1/2,z+1/2
y+1/2,-x+1/2,z+1/2
x+1/2,-y+1/2,-z+1/2
y+1/2,x+1/2,-z+1/2
-x+1/2,y+1/2,-z+1/2
-y+1/2,-x+1/2,-z+1/2
-x+1/2,-y+1/2,-z+1/2
y+1/2,-x+1/2,-z+1/2
x+1/2,y+1/2,-z+1/2
-y+1/2,x+1/2,-z+1/2
-x+1/2,y+1/2,z+1/2
-y+1/2,-x+1/2,z+1/2
x+1/2,-y+1/2,z+1/2
y+1/2,x+1/2,z+1/2

loop_
_atom_site_label
_atom_site_type_symbol
_atom_site_fract_x
_atom_site_fract_y
_atom_site_fract_z
_atom_site_occupancy
_atom_site_U_iso_or_equiv
Cu1 Cu+2 0 0 0 1 0.0
O2 O-2 0 0.5 0 1 0.0
O1 O-2 0 0.5 0.25 1 0.0
Gd1 Gd+3 0 0 0.34916 1 0.0
